data_7116965
loop_
_publ_author_name
'Wei Gao'
'Lan Xin'
'Zhiqiang Hao'
'Guodong Li'
'Ji-Hu Su'
'Lijing Zhou'
'Ying Mu'

_publ_section_title
;
 The ligand redox behavior and role in
 1,2-bis[(2,6-diisopropylphenyl)imino]-acenaphthene nickel-TMA(MAO)
 systems for ethylene polymerization
;
_journal_name_full Chem.Commun.
_journal_page_first 7004
_journal_paper_doi 10.1039/C5cc00582E
_journal_volume 51
_journal_year 2015
_chemical_formula_sum 'C64.5 H63 Cl N2 Ni P'
_chemical_formula_weight 991.30
_chemical_name_systematic
; 
 ? 
;
_space_group_IT_number 2
_symmetry_cell_setting triclinic
_symmetry_space_group_name_Hall '-P 1'
_symmetry_space_group_name_H-M 'P -1'
_atom_sites_solution_hydrogens geom
_atom_sites_solution_primary direct
_atom_sites_solution_secondary difmap
_audit_creation_method SHELXL-97
_audit_update_record
;
2015-01-21 deposited with the CCDC.
2015-03-17 downloaded from the CCDC.
;
_cell_angle_alpha 72.179(2)
_cell_angle_beta 88.564(2)
_cell_angle_gamma 84.990(2)
_cell_formula_units_Z 2
_cell_length_a 11.2339(15)
_cell_length_b 13.5323(18)
_cell_length_c 19.012(3)
_cell_measurement_reflns_used 3564
_cell_measurement_temperature 185(2)
_cell_measurement_theta_max 25.02
_cell_measurement_theta_min 0.93
_cell_volume 2741.0(7)
_computing_cell_refinement 'Bruker SMART'
_computing_data_collection 'Bruker SMART'
_computing_data_reduction 'Bruker SAINT'
_computing_molecular_graphics 'Bruker SHELXTL'
_computing_publication_material 'Bruker SHELXTL'
_computing_structure_refinement 'SHELXL-97 (Sheldrick, 1997)'
_computing_structure_solution 'SHELXS-97 (Sheldrick, 1990)'
_diffrn_ambient_temperature 185(2)
_diffrn_measured_fraction_theta_full 0.975
_diffrn_measured_fraction_theta_max 0.975
_diffrn_measurement_device_type 'CCD area detector'
_diffrn_measurement_method 'phi and omega scan'
_diffrn_radiation_monochromator graphite
_diffrn_radiation_source 'fine-focus sealed tube'
_diffrn_radiation_type MoK\a
_diffrn_radiation_wavelength 0.71073
_diffrn_reflns_av_R_equivalents 0.0323
_diffrn_reflns_av_sigmaI/netI 0.0720
_diffrn_reflns_limit_h_max 13
_diffrn_reflns_limit_h_min -13
_diffrn_reflns_limit_k_max 16
_diffrn_reflns_limit_k_min -10
_diffrn_reflns_limit_l_max 22
_diffrn_reflns_limit_l_min -18
_diffrn_reflns_number 13430
_diffrn_reflns_theta_full 25.10
_diffrn_reflns_theta_max 25.10
_diffrn_reflns_theta_min 1.59
_exptl_absorpt_coefficient_mu 0.473
_exptl_absorpt_correction_T_max 0.9240
_exptl_absorpt_correction_T_min 0.9073
_exptl_absorpt_correction_type multi-scan
_exptl_absorpt_process_details 'SADABS; Bruker, 2000'
_exptl_crystal_colour blue
_exptl_crystal_density_diffrn 1.201
_exptl_crystal_density_method 'not measured'
_exptl_crystal_description block
_exptl_crystal_F_000 1048
_exptl_crystal_size_max 0.21
_exptl_crystal_size_mid 0.18
_exptl_crystal_size_min 0.17
_refine_diff_density_max 0.950
_refine_diff_density_min -0.691
_refine_diff_density_rms 0.087
_refine_ls_extinction_method none
_refine_ls_goodness_of_fit_ref 1.010
_refine_ls_hydrogen_treatment constr
_refine_ls_matrix_type full
_refine_ls_number_parameters 577
_refine_ls_number_reflns 9520
_refine_ls_number_restraints 3
_refine_ls_restrained_S_all 1.012
_refine_ls_R_factor_all 0.1071
_refine_ls_R_factor_gt 0.0763
_refine_ls_shift/su_max 0.100
_refine_ls_shift/su_mean 0.004
_refine_ls_structure_factor_coef Fsqd
_refine_ls_weighting_details 'calc w=1/[\s^2^(Fo^2^)+(0.0724P)^2^+7.9198P] where P=(Fo^2^+2Fc^2^)/3'
_refine_ls_weighting_scheme calc
_refine_ls_wR_factor_gt 0.1714
_refine_ls_wR_factor_ref 0.1895
_reflns_number_gt 6909
_reflns_number_total 9520
_reflns_threshold_expression >2sigma(I)
_cod_data_source_file c5cc00582e2.cif
_cod_data_source_block Complex_3
_cod_original_cell_volume 2741.0(6)
_cod_original_sg_symbol_H-M P-1
_cod_original_formula_sum 'C64.50 H63 Cl N2 Ni P'
_cod_database_code 7116965

loop_
_symmetry_equiv_pos_as_xyz
'x, y, z'
'-x, -y, -z'

loop_
_atom_site_label
_atom_site_type_symbol
_atom_site_fract_x
_atom_site_fract_y
_atom_site_fract_z
_atom_site_U_iso_or_equiv
_atom_site_adp_type
_atom_site_occupancy
_atom_site_symmetry_multiplicity
_atom_site_calc_flag
_atom_site_refinement_flags
_atom_site_disorder_assembly
_atom_site_disorder_group
C1 C 0.7629(4) 0.2884(4) 0.1098(3) 0.0271(10) Uani 1 1 d . . .
C2 C 0.7216(4) 0.3668(4) 0.0408(3) 0.0284(10) Uani 1 1 d . . .
C3 C 0.7124(4) 0.3721(4) -0.0318(3) 0.0360(12) Uani 1 1 d . . .
H3 H 0.7357 0.3130 -0.0475 0.043 Uiso 1 1 calc R . .
C4 C 0.6677(5) 0.4666(4) -0.0831(3) 0.0411(13) Uani 1 1 d . . .
H4 H 0.6609 0.4698 -0.1335 0.049 Uiso 1 1 calc R . .
C5 C 0.6340(5) 0.5534(4) -0.0634(3) 0.0423(13) Uani 1 1 d . . .
H5 H 0.6035 0.6152 -0.0997 0.051 Uiso 1 1 calc R . .
C6 C 0.6440(4) 0.5522(4) 0.0108(3) 0.0342(11) Uani 1 1 d . . .
C7 C 0.6857(4) 0.4585(4) 0.0610(3) 0.0288(10) Uani 1 1 d . . .
C8 C 0.6171(4) 0.6367(4) 0.0398(3) 0.0418(13) Uani 1 1 d . . .
H8 H 0.5878 0.7027 0.0078 0.050 Uiso 1 1 calc R . .
C9 C 0.6330(5) 0.6239(4) 0.1135(3) 0.0424(13) Uani 1 1 d . . .
H9 H 0.6141 0.6817 0.1314 0.051 Uiso 1 1 calc R . .
C10 C 0.6763(4) 0.5284(4) 0.1632(3) 0.0368(12) Uani 1 1 d . . .
H10 H 0.6873 0.5213 0.2139 0.044 Uiso 1 1 calc R . .
C11 C 0.7025(4) 0.4448(4) 0.1366(3) 0.0295(11) Uani 1 1 d . . .
C12 C 0.7517(4) 0.3360(3) 0.1691(3) 0.0252(10) Uani 1 1 d . . .
C13 C 0.8529(4) 0.1544(3) 0.0674(2) 0.0249(10) Uani 1 1 d . . .
C14 C 0.9586(4) 0.1875(4) 0.0307(3) 0.0301(11) Uani 1 1 d . . .
C15 C 0.9882(5) 0.1604(4) -0.0332(3) 0.0398(12) Uani 1 1 d . . .
H15 H 1.0591 0.1826 -0.0593 0.048 Uiso 1 1 calc R . .
C16 C 0.9161(5) 0.1019(4) -0.0588(3) 0.0451(14) Uani 1 1 d . . .
H16 H 0.9355 0.0867 -0.1035 0.054 Uiso 1 1 calc R . .
C17 C 0.8154(5) 0.0652(4) -0.0197(3) 0.0391(12) Uani 1 1 d . . .
H17 H 0.7679 0.0228 -0.0372 0.047 Uiso 1 1 calc R . .
C18 C 0.7821(4) 0.0889(4) 0.0446(3) 0.0304(11) Uani 1 1 d . . .
C19 C 0.8066(4) 0.3286(3) 0.2898(3) 0.0304(11) Uani 1 1 d . . .
C20 C 0.9152(5) 0.3712(4) 0.2931(3) 0.0354(12) Uani 1 1 d . . .
C21 C 0.9249(5) 0.4221(4) 0.3459(3) 0.0478(14) Uani 1 1 d . . .
H21 H 0.9967 0.4528 0.3489 0.057 Uiso 1 1 calc R . .
C22 C 0.8337(6) 0.4290(5) 0.3937(3) 0.0573(17) Uani 1 1 d . . .
H22 H 0.8428 0.4644 0.4292 0.069 Uiso 1 1 calc R . .
C23 C 0.7294(6) 0.3851(5) 0.3906(3) 0.0549(16) Uani 1 1 d . . .
H23 H 0.6668 0.3906 0.4240 0.066 Uiso 1 1 calc R . .
C24 C 0.7130(5) 0.3321(4) 0.3391(3) 0.0405(13) Uani 1 1 d . . .
C25 C 1.0426(4) 0.2498(4) 0.0587(3) 0.0348(11) Uani 1 1 d . . .
H25 H 1.0082 0.2591 0.1056 0.042 Uiso 1 1 calc R . .
C26 C 1.0516(5) 0.3569(4) 0.0042(4) 0.0523(15) Uani 1 1 d . . .
H26A H 1.0863 0.3502 -0.0421 0.078 Uiso 1 1 calc R . .
H26B H 1.1027 0.3964 0.0249 0.078 Uiso 1 1 calc R . .
H26C H 0.9717 0.3936 -0.0054 0.078 Uiso 1 1 calc R . .
C27 C 1.1662(5) 0.1912(4) 0.0767(3) 0.0432(13) Uani 1 1 d . . .
H27A H 1.1582 0.1222 0.1121 0.065 Uiso 1 1 calc R . .
H27B H 1.2162 0.2305 0.0982 0.065 Uiso 1 1 calc R . .
H27C H 1.2034 0.1835 0.0313 0.065 Uiso 1 1 calc R . .
C28 C 0.6724(4) 0.0483(4) 0.0881(3) 0.0329(11) Uani 1 1 d . . .
H28 H 0.6852 0.0459 0.1405 0.039 Uiso 1 1 calc R . .
C29 C 0.5616(5) 0.1217(4) 0.0597(3) 0.0462(14) Uani 1 1 d . . .
H29A H 0.5721 0.1899 0.0654 0.069 Uiso 1 1 calc R . .
H29B H 0.4917 0.0930 0.0879 0.069 Uiso 1 1 calc R . .
H29C H 0.5498 0.1293 0.0073 0.069 Uiso 1 1 calc R . .
C30 C 0.6518(5) -0.0622(4) 0.0882(3) 0.0471(14) Uani 1 1 d . . .
H30A H 0.5856 -0.0878 0.1214 0.071 Uiso 1 1 calc R . .
H30B H 0.7245 -0.1083 0.1051 0.071 Uiso 1 1 calc R . .
H30C H 0.6322 -0.0613 0.0380 0.071 Uiso 1 1 calc R . .
C31 C 1.0161(5) 0.3685(4) 0.2393(3) 0.0378(12) Uani 1 1 d . . .
H31 H 1.0016 0.3133 0.2164 0.045 Uiso 1 1 calc R . .
C32 C 1.1395(5) 0.3406(5) 0.2754(4) 0.0584(17) Uani 1 1 d . . .
H32A H 1.1583 0.3949 0.2966 0.088 Uiso 1 1 calc R . .
H32B H 1.1995 0.3353 0.2381 0.088 Uiso 1 1 calc R . .
H32C H 1.1400 0.2737 0.3145 0.088 Uiso 1 1 calc R . .
C33 C 1.0165(6) 0.4703(5) 0.1775(4) 0.0649(19) Uani 1 1 d . . .
H33A H 0.9389 0.4860 0.1523 0.097 Uiso 1 1 calc R . .
H33B H 1.0796 0.4644 0.1421 0.097 Uiso 1 1 calc R . .
H33C H 1.0312 0.5263 0.1979 0.097 Uiso 1 1 calc R . .
C34 C 0.5969(5) 0.2836(5) 0.3371(3) 0.0495(15) Uani 1 1 d . . .
H34 H 0.6122 0.2327 0.3087 0.059 Uiso 1 1 calc R . .
C35 C 0.4976(6) 0.3638(6) 0.2973(4) 0.073(2) Uani 1 1 d . . .
H35A H 0.4912 0.4224 0.3176 0.110 Uiso 1 1 calc R . .
H35B H 0.4217 0.3315 0.3041 0.110 Uiso 1 1 calc R . .
H35C H 0.5162 0.3890 0.2444 0.110 Uiso 1 1 calc R . .
C36 C 0.5537(6) 0.2235(5) 0.4139(4) 0.0661(19) Uani 1 1 d . . .
H36A H 0.6169 0.1712 0.4393 0.099 Uiso 1 1 calc R . .
H36B H 0.4826 0.1889 0.4091 0.099 Uiso 1 1 calc R . .
H36C H 0.5337 0.2720 0.4424 0.099 Uiso 1 1 calc R . .
C37 C 0.7784(4) -0.1163(4) 0.2761(3) 0.0305(11) Uani 1 1 d . . .
C38 C 0.8882(5) -0.1392(4) 0.2471(3) 0.0354(12) Uani 1 1 d . . .
H38 H 0.9485 -0.0921 0.2397 0.043 Uiso 1 1 calc R . .
C39 C 0.9102(5) -0.2308(4) 0.2286(3) 0.0451(14) Uani 1 1 d . . .
H39 H 0.9851 -0.2457 0.2081 0.054 Uiso 1 1 calc R . .
C40 C 0.8240(6) -0.2998(4) 0.2401(3) 0.0524(15) Uani 1 1 d . . .
H40 H 0.8402 -0.3635 0.2290 0.063 Uiso 1 1 calc R . .
C41 C 0.7148(6) -0.2772(5) 0.2674(3) 0.0540(16) Uani 1 1 d . . .
H41 H 0.6547 -0.3244 0.2738 0.065 Uiso 1 1 calc R . .
C42 C 0.6910(5) -0.1857(4) 0.2859(3) 0.0431(13) Uani 1 1 d . . .
H42 H 0.6150 -0.1708 0.3052 0.052 Uiso 1 1 calc R . .
C43 C 0.8100(4) -0.0439(4) 0.4004(3) 0.0310(11) Uani 1 1 d . . .
C44 C 0.8343(5) -0.1481(4) 0.4400(3) 0.0480(14) Uani 1 1 d . . .
H44 H 0.8254 -0.2001 0.4169 0.058 Uiso 1 1 calc R . .
C45 C 0.8719(6) -0.1771(5) 0.5133(3) 0.0646(18) Uani 1 1 d . . .
H45 H 0.8903 -0.2485 0.5398 0.078 Uiso 1 1 calc R . .
C46 C 0.8821(6) -0.1015(6) 0.5472(3) 0.0598(18) Uani 1 1 d . . .
H46 H 0.9054 -0.1211 0.5976 0.072 Uiso 1 1 calc R . .
C47 C 0.8588(5) 0.0008(5) 0.5087(3) 0.0493(15) Uani 1 1 d . . .
H47 H 0.8672 0.0523 0.5324 0.059 Uiso 1 1 calc R . .
C48 C 0.8231(4) 0.0310(4) 0.4354(3) 0.0373(12) Uani 1 1 d . . .
H48 H 0.8075 0.1028 0.4091 0.045 Uiso 1 1 calc R . .
C49 C 0.5956(4) 0.0214(4) 0.3149(3) 0.0319(11) Uani 1 1 d . . .
C50 C 0.5355(5) -0.0281(5) 0.3781(3) 0.0467(14) Uani 1 1 d . . .
H50 H 0.5781 -0.0751 0.4191 0.056 Uiso 1 1 calc R . .
C51 C 0.4124(6) -0.0091(6) 0.3819(4) 0.0641(18) Uani 1 1 d . . .
H51 H 0.3708 -0.0431 0.4255 0.077 Uiso 1 1 calc R . .
C52 C 0.3509(5) 0.0585(6) 0.3228(4) 0.068(2) Uani 1 1 d . . .
H52 H 0.2667 0.0713 0.3256 0.081 Uiso 1 1 calc R . .
C53 C 0.4100(5) 0.1076(5) 0.2602(4) 0.0564(17) Uani 1 1 d . . .
H53 H 0.3666 0.1538 0.2192 0.068 Uiso 1 1 calc R . .
C54 C 0.5328(5) 0.0906(4) 0.2557(3) 0.0419(13) Uani 1 1 d . . .
H54 H 0.5739 0.1262 0.2123 0.050 Uiso 1 1 calc R . .
C60 C 0.1231(16) 0.7287(14) 0.3848(10) 0.236(8) Uiso 1 1 d . . .
H60A H 0.0917 0.6608 0.3930 0.354 Uiso 1 1 calc R . .
H60B H 0.0566 0.7827 0.3777 0.354 Uiso 1 1 calc R . .
H60C H 0.1703 0.7272 0.4278 0.354 Uiso 1 1 calc R . .
C61 C 0.1982(7) 0.7515(7) 0.3196(4) 0.125(4) Uiso 1 1 d G . .
C62 C 0.2128(7) 0.6577(6) 0.3036(5) 0.148(4) Uiso 1 1 d G . .
H62 H 0.1724 0.5999 0.3321 0.177 Uiso 1 1 calc R . .
C63 C 0.2866(8) 0.6484(6) 0.2458(5) 0.170(5) Uiso 1 1 d G . .
H63 H 0.2966 0.5842 0.2348 0.204 Uiso 1 1 calc R . .
C64 C 0.3458(7) 0.7329(8) 0.2040(4) 0.166(5) Uiso 1 1 d G . .
H64 H 0.3962 0.7266 0.1645 0.200 Uiso 1 1 calc R . .
C65 C 0.3312(8) 0.8268(7) 0.2201(5) 0.175(6) Uiso 1 1 d G . .
H65 H 0.3716 0.8846 0.1915 0.210 Uiso 1 1 calc R . .
C66 C 0.2574(8) 0.8361(5) 0.2779(5) 0.147(4) Uiso 1 1 d G . .
H66 H 0.2474 0.9002 0.2889 0.176 Uiso 1 1 calc R . .
Cl1 Cl 1.04155(11) 0.07870(10) 0.26596(7) 0.0401(3) Uani 1 1 d . . .
N1 N 0.8153(3) 0.1930(3) 0.1279(2) 0.0248(8) Uani 1 1 d . . .
N2 N 0.7953(3) 0.2787(3) 0.2332(2) 0.0244(8) Uani 1 1 d . . .
Ni1 Ni 0.85364(5) 0.13752(4) 0.23331(3) 0.02491(17) Uani 1 1 d . . .
P1 P 0.75798(11) 0.00060(9) 0.30544(7) 0.0266(3) Uani 1 1 d . . .
C67 C 0.5689(8) 0.4599(7) 0.5534(5) 0.088(2) Uiso 1 1 d D . .
C68 C 0.6113(12) 0.5356(11) 0.5236(8) 0.059(3) Uiso 0.50 1 d P . .
C69 C 0.3940(13) 0.3769(11) 0.5347(8) 0.158(5) Uiso 1 1 d D . .
C70 C 0.4994(14) 0.3847(13) 0.5709(10) 0.091(5) Uiso 0.50 1 d PD . .
C71 C 0.4610(14) 0.4436(13) 0.5189(9) 0.085(5) Uiso 0.50 1 d PD . .

loop_
_atom_site_aniso_label
_atom_site_aniso_U_11
_atom_site_aniso_U_22
_atom_site_aniso_U_33
_atom_site_aniso_U_23
_atom_site_aniso_U_13
_atom_site_aniso_U_12
C1 0.024(2) 0.028(3) 0.032(3) -0.013(2) -0.001(2) -0.0034(19)
C2 0.024(2) 0.029(3) 0.031(3) -0.008(2) -0.002(2) -0.0040(19)
C3 0.039(3) 0.034(3) 0.035(3) -0.010(2) -0.003(2) -0.005(2)
C4 0.039(3) 0.050(3) 0.031(3) -0.004(2) -0.005(2) -0.013(3)
C5 0.039(3) 0.031(3) 0.049(3) 0.002(2) -0.009(3) -0.009(2)
C6 0.023(2) 0.029(3) 0.046(3) -0.004(2) -0.005(2) -0.007(2)
C7 0.023(2) 0.026(2) 0.037(3) -0.008(2) -0.001(2) -0.0036(19)
C8 0.032(3) 0.019(3) 0.068(4) -0.003(2) -0.008(3) -0.002(2)
C9 0.042(3) 0.025(3) 0.065(4) -0.020(3) -0.003(3) -0.003(2)
C10 0.040(3) 0.026(3) 0.048(3) -0.016(2) -0.001(2) -0.004(2)
C11 0.023(2) 0.027(3) 0.041(3) -0.013(2) -0.001(2) -0.0065(19)
C12 0.022(2) 0.024(2) 0.032(3) -0.011(2) 0.0028(19) -0.0027(18)
C13 0.031(2) 0.020(2) 0.025(2) -0.0086(19) -0.0042(19) -0.0018(19)
C14 0.039(3) 0.025(2) 0.028(3) -0.010(2) -0.001(2) -0.004(2)
C15 0.042(3) 0.040(3) 0.040(3) -0.016(2) 0.011(2) -0.008(2)
C16 0.060(4) 0.053(3) 0.030(3) -0.024(3) 0.006(3) -0.005(3)
C17 0.052(3) 0.037(3) 0.036(3) -0.022(2) -0.010(3) -0.006(2)
C18 0.038(3) 0.025(2) 0.031(3) -0.012(2) -0.003(2) -0.001(2)
C19 0.040(3) 0.023(2) 0.032(3) -0.014(2) 0.001(2) -0.001(2)
C20 0.045(3) 0.029(3) 0.036(3) -0.015(2) -0.007(2) -0.004(2)
C21 0.055(4) 0.048(3) 0.052(4) -0.030(3) -0.006(3) -0.012(3)
C22 0.076(5) 0.061(4) 0.054(4) -0.043(3) -0.004(3) -0.013(3)
C23 0.070(4) 0.061(4) 0.047(4) -0.037(3) 0.011(3) 0.000(3)
C24 0.049(3) 0.037(3) 0.040(3) -0.020(2) 0.004(3) -0.003(2)
C25 0.036(3) 0.037(3) 0.035(3) -0.016(2) 0.008(2) -0.010(2)
C26 0.044(3) 0.034(3) 0.077(4) -0.013(3) 0.002(3) -0.009(3)
C27 0.040(3) 0.045(3) 0.047(3) -0.016(3) -0.005(3) -0.012(2)
C28 0.038(3) 0.031(3) 0.035(3) -0.016(2) -0.010(2) -0.004(2)
C29 0.037(3) 0.049(3) 0.056(4) -0.019(3) -0.008(3) -0.007(3)
C30 0.056(4) 0.040(3) 0.054(4) -0.024(3) -0.005(3) -0.013(3)
C31 0.042(3) 0.040(3) 0.039(3) -0.020(2) -0.001(2) -0.013(2)
C32 0.054(4) 0.055(4) 0.063(4) -0.013(3) -0.001(3) -0.004(3)
C33 0.043(4) 0.083(5) 0.054(4) 0.000(4) 0.002(3) -0.005(3)
C34 0.049(3) 0.058(4) 0.056(4) -0.037(3) 0.019(3) -0.013(3)
C35 0.050(4) 0.094(6) 0.073(5) -0.021(4) 0.002(4) -0.010(4)
C36 0.061(4) 0.066(4) 0.075(5) -0.026(4) 0.028(4) -0.012(3)
C37 0.040(3) 0.027(3) 0.027(3) -0.011(2) -0.003(2) -0.004(2)
C38 0.043(3) 0.029(3) 0.039(3) -0.015(2) 0.000(2) -0.009(2)
C39 0.050(3) 0.042(3) 0.051(3) -0.025(3) -0.001(3) -0.001(3)
C40 0.070(4) 0.036(3) 0.060(4) -0.026(3) -0.004(3) -0.004(3)
C41 0.063(4) 0.043(3) 0.067(4) -0.028(3) 0.002(3) -0.022(3)
C42 0.043(3) 0.039(3) 0.052(3) -0.018(3) 0.004(3) -0.014(2)
C43 0.023(2) 0.043(3) 0.029(3) -0.011(2) 0.004(2) -0.009(2)
C44 0.068(4) 0.041(3) 0.035(3) -0.008(3) -0.009(3) -0.011(3)
C45 0.084(5) 0.058(4) 0.040(4) 0.005(3) -0.010(3) -0.015(4)
C46 0.053(4) 0.096(6) 0.029(3) -0.013(3) -0.003(3) -0.024(4)
C47 0.044(3) 0.075(5) 0.042(3) -0.035(3) 0.005(3) -0.016(3)
C48 0.032(3) 0.050(3) 0.037(3) -0.023(2) 0.004(2) -0.006(2)
C49 0.025(2) 0.039(3) 0.038(3) -0.020(2) 0.001(2) -0.007(2)
C50 0.033(3) 0.055(4) 0.052(4) -0.014(3) 0.007(3) -0.011(3)
C51 0.041(3) 0.089(5) 0.065(4) -0.025(4) 0.014(3) -0.015(3)
C52 0.028(3) 0.104(6) 0.086(5) -0.052(5) 0.003(3) -0.005(3)
C53 0.042(3) 0.077(5) 0.056(4) -0.031(3) -0.013(3) 0.007(3)
C54 0.035(3) 0.054(3) 0.042(3) -0.023(3) 0.000(2) -0.003(3)
Cl1 0.0300(6) 0.0397(7) 0.0502(8) -0.0124(6) -0.0087(6) -0.0021(5)
N1 0.0254(19) 0.024(2) 0.028(2) -0.0121(17) -0.0007(16) -0.0034(16)
N2 0.028(2) 0.0203(19) 0.028(2) -0.0121(16) -0.0004(17) -0.0019(16)
Ni1 0.0265(3) 0.0229(3) 0.0270(3) -0.0098(2) -0.0008(2) -0.0034(2)
P1 0.0269(6) 0.0264(6) 0.0284(7) -0.0105(5) -0.0003(5) -0.0051(5)

loop_
_atom_type_symbol
_atom_type_description
_atom_type_scat_dispersion_real
_atom_type_scat_dispersion_imag
_atom_type_scat_source
C C 0.0033 0.0016 'International Tables Vol C Tables 4.2.6.8 and 6.1.1.4'
H H 0.0000 0.0000 'International Tables Vol C Tables 4.2.6.8 and 6.1.1.4'
N N 0.0061 0.0033 'International Tables Vol C Tables 4.2.6.8 and 6.1.1.4'
P P 0.1023 0.0942 'International Tables Vol C Tables 4.2.6.8 and 6.1.1.4'
Ni Ni 0.3393 1.1124 'International Tables Vol C Tables 4.2.6.8 and 6.1.1.4'
Cl Cl 0.1484 0.1585 'International Tables Vol C Tables 4.2.6.8 and 6.1.1.4'

loop_
_geom_angle_atom_site_label_1
_geom_angle_atom_site_label_2
_geom_angle_atom_site_label_3
_geom_angle
_geom_angle_site_symmetry_1
_geom_angle_site_symmetry_3
N1 C1 C12 115.6(4) . .
N1 C1 C2 135.6(4) . .
C12 C1 C2 108.4(4) . .
C3 C2 C7 117.9(4) . .
C3 C2 C1 137.0(4) . .
C7 C2 C1 105.1(4) . .
C2 C3 C4 119.0(5) . .
C2 C3 H3 120.5 . .
C4 C3 H3 120.5 . .
C5 C4 C3 122.6(5) . .
C5 C4 H4 118.7 . .
C3 C4 H4 118.7 . .
C4 C5 C6 120.4(5) . .
C4 C5 H5 119.8 . .
C6 C5 H5 119.8 . .
C7 C6 C5 116.5(5) . .
C7 C6 C8 116.1(5) . .
C5 C6 C8 127.4(5) . .
C6 C7 C11 123.6(4) . .
C6 C7 C2 123.4(5) . .
C11 C7 C2 113.0(4) . .
C9 C8 C6 120.7(5) . .
C9 C8 H8 119.6 . .
C6 C8 H8 119.6 . .
C8 C9 C10 122.1(5) . .
C8 C9 H9 118.9 . .
C10 C9 H9 118.9 . .
C11 C10 C9 118.4(5) . .
C11 C10 H10 120.8 . .
C9 C10 H10 120.8 . .
C10 C11 C7 119.1(4) . .
C10 C11 C12 134.8(5) . .
C7 C11 C12 106.0(4) . .
N2 C12 C1 115.9(4) . .
N2 C12 C11 136.3(4) . .
C1 C12 C11 107.5(4) . .
C18 C13 C14 121.6(4) . .
C18 C13 N1 120.4(4) . .
C14 C13 N1 118.0(4) . .
C15 C14 C13 118.2(4) . .
C15 C14 C25 119.5(4) . .
C13 C14 C25 122.4(4) . .
C16 C15 C14 120.9(5) . .
C16 C15 H15 119.6 . .
C14 C15 H15 119.6 . .
C15 C16 C17 120.2(5) . .
C15 C16 H16 119.9 . .
C17 C16 H16 119.9 . .
C16 C17 C18 121.4(5) . .
C16 C17 H17 119.3 . .
C18 C17 H17 119.3 . .
C17 C18 C13 117.5(5) . .
C17 C18 C28 121.8(4) . .
C13 C18 C28 120.7(4) . .
C24 C19 C20 122.3(4) . .
C24 C19 N2 120.6(4) . .
C20 C19 N2 117.1(4) . .
C21 C20 C19 117.2(5) . .
C21 C20 C31 120.3(5) . .
C19 C20 C31 122.4(4) . .
C22 C21 C20 121.8(5) . .
C22 C21 H21 119.1 . .
C20 C21 H21 119.1 . .
C23 C22 C21 120.1(5) . .
C23 C22 H22 119.9 . .
C21 C22 H22 119.9 . .
C22 C23 C24 121.5(5) . .
C22 C23 H23 119.3 . .
C24 C23 H23 119.3 . .
C19 C24 C23 117.0(5) . .
C19 C24 C34 122.6(5) . .
C23 C24 C34 120.4(5) . .
C26 C25 C27 110.9(4) . .
C26 C25 C14 111.3(4) . .
C27 C25 C14 111.3(4) . .
C26 C25 H25 107.7 . .
C27 C25 H25 107.7 . .
C14 C25 H25 107.7 . .
C25 C26 H26A 109.5 . .
C25 C26 H26B 109.5 . .
H26A C26 H26B 109.5 . .
C25 C26 H26C 109.5 . .
H26A C26 H26C 109.5 . .
H26B C26 H26C 109.5 . .
C25 C27 H27A 109.5 . .
C25 C27 H27B 109.5 . .
H27A C27 H27B 109.5 . .
C25 C27 H27C 109.5 . .
H27A C27 H27C 109.5 . .
H27B C27 H27C 109.5 . .
C18 C28 C29 111.1(4) . .
C18 C28 C30 112.7(4) . .
C29 C28 C30 110.2(4) . .
C18 C28 H28 107.6 . .
C29 C28 H28 107.6 . .
C30 C28 H28 107.6 . .
C28 C29 H29A 109.5 . .
C28 C29 H29B 109.5 . .
H29A C29 H29B 109.5 . .
C28 C29 H29C 109.5 . .
H29A C29 H29C 109.5 . .
H29B C29 H29C 109.5 . .
C28 C30 H30A 109.5 . .
C28 C30 H30B 109.5 . .
H30A C30 H30B 109.5 . .
C28 C30 H30C 109.5 . .
H30A C30 H30C 109.5 . .
H30B C30 H30C 109.5 . .
C20 C31 C33 111.6(5) . .
C20 C31 C32 113.9(4) . .
C33 C31 C32 109.4(5) . .
C20 C31 H31 107.2 . .
C33 C31 H31 107.2 . .
C32 C31 H31 107.2 . .
C31 C32 H32A 109.5 . .
C31 C32 H32B 109.5 . .
H32A C32 H32B 109.5 . .
C31 C32 H32C 109.5 . .
H32A C32 H32C 109.5 . .
H32B C32 H32C 109.5 . .
C31 C33 H33A 109.5 . .
C31 C33 H33B 109.5 . .
H33A C33 H33B 109.5 . .
C31 C33 H33C 109.5 . .
H33A C33 H33C 109.5 . .
H33B C33 H33C 109.5 . .
C35 C34 C24 112.3(5) . .
C35 C34 C36 109.4(5) . .
C24 C34 C36 113.0(5) . .
C35 C34 H34 107.3 . .
C24 C34 H34 107.3 . .
C36 C34 H34 107.3 . .
C34 C35 H35A 109.5 . .
C34 C35 H35B 109.5 . .
H35A C35 H35B 109.5 . .
C34 C35 H35C 109.5 . .
H35A C35 H35C 109.5 . .
H35B C35 H35C 109.5 . .
C34 C36 H36A 109.5 . .
C34 C36 H36B 109.5 . .
H36A C36 H36B 109.5 . .
C34 C36 H36C 109.5 . .
H36A C36 H36C 109.5 . .
H36B C36 H36C 109.5 . .
C38 C37 C42 119.1(4) . .
C38 C37 P1 118.4(4) . .
C42 C37 P1 122.4(4) . .
C37 C38 C39 120.3(5) . .
C37 C38 H38 119.9 . .
C39 C38 H38 119.9 . .
C40 C39 C38 120.0(5) . .
C40 C39 H39 120.0 . .
C38 C39 H39 120.0 . .
C39 C40 C41 120.2(5) . .
C39 C40 H40 119.9 . .
C41 C40 H40 119.9 . .
C40 C41 C42 120.5(5) . .
C40 C41 H41 119.7 . .
C42 C41 H41 119.7 . .
C37 C42 C41 119.8(5) . .
C37 C42 H42 120.1 . .
C41 C42 H42 120.1 . .
C44 C43 C48 118.7(5) . .
C44 C43 P1 123.5(4) . .
C48 C43 P1 117.8(4) . .
C43 C44 C45 120.6(5) . .
C43 C44 H44 119.7 . .
C45 C44 H44 119.7 . .
C46 C45 C44 119.6(6) . .
C46 C45 H45 120.2 . .
C44 C45 H45 120.2 . .
C47 C46 C45 120.3(6) . .
C47 C46 H46 119.9 . .
C45 C46 H46 119.9 . .
C46 C47 C48 120.8(6) . .
C46 C47 H47 119.6 . .
C48 C47 H47 119.6 . .
C47 C48 C43 120.0(5) . .
C47 C48 H48 120.0 . .
C43 C48 H48 120.0 . .
C50 C49 C54 119.7(5) . .
C50 C49 P1 122.6(4) . .
C54 C49 P1 117.8(4) . .
C49 C50 C51 119.8(6) . .
C49 C50 H50 120.1 . .
C51 C50 H50 120.1 . .
C52 C51 C50 120.1(6) . .
C52 C51 H51 119.9 . .
C50 C51 H51 119.9 . .
C53 C52 C51 120.3(6) . .
C53 C52 H52 119.9 . .
C51 C52 H52 119.9 . .
C52 C53 C54 120.5(6) . .
C52 C53 H53 119.8 . .
C54 C53 H53 119.8 . .
C53 C54 C49 119.6(5) . .
C53 C54 H54 120.2 . .
C49 C54 H54 120.2 . .
C61 C60 H60A 109.4 . .
C61 C60 H60B 109.5 . .
H60A C60 H60B 109.5 . .
C61 C60 H60C 109.5 . .
H60A C60 H60C 109.5 . .
H60B C60 H60C 109.5 . .
C62 C61 C66 120.0 . .
C62 C61 C60 103.7(10) . .
C66 C61 C60 136.2(10) . .
C61 C62 C63 120.0 . .
C61 C62 H62 120.0 . .
C63 C62 H62 120.0 . .
C64 C63 C62 120.0 . .
C64 C63 H63 120.0 . .
C62 C63 H63 120.0 . .
C65 C64 C63 120.0 . .
C65 C64 H64 120.0 . .
C63 C64 H64 120.0 . .
C64 C65 C66 120.0 . .
C64 C65 H65 120.0 . .
C66 C65 H65 120.0 . .
C65 C66 C61 120.0 . .
C65 C66 H66 120.0 . .
C61 C66 H66 120.0 . .
C1 N1 C13 116.1(4) . .
C1 N1 Ni1 112.6(3) . .
C13 N1 Ni1 130.3(3) . .
C12 N2 C19 117.8(4) . .
C12 N2 Ni1 112.5(3) . .
C19 N2 Ni1 129.2(3) . .
N1 Ni1 N2 83.04(15) . .
N1 Ni1 Cl1 118.33(11) . .
N2 Ni1 Cl1 119.53(11) . .
N1 Ni1 P1 119.36(11) . .
N2 Ni1 P1 118.45(11) . .
Cl1 Ni1 P1 99.54(5) . .
C43 P1 C49 103.2(2) . .
C43 P1 C37 103.6(2) . .
C49 P1 C37 104.1(2) . .
C43 P1 Ni1 113.11(16) . .
C49 P1 Ni1 117.11(17) . .
C37 P1 Ni1 114.21(16) . .
C68 C67 C70 163.1(14) . .
C68 C67 C71 115.1(12) . .
C70 C67 C71 48.1(10) . .
C68 C67 C71 44.3(9) . 2_666
C70 C67 C71 118.8(12) . 2_666
C71 C67 C71 70.7(12) . 2_666
C71 C68 C67 89.9(14) 2_666 .
C71 C68 C69 56.7(12) 2_666 2_666
C67 C68 C69 146.6(15) . 2_666
C71 C69 C68 51.7(11) . 2_666
C71 C69 C70 50.6(11) . .
C68 C69 C70 102.4(14) 2_666 .
C71 C70 C67 73.5(12) . .
C71 C70 C69 54.4(11) . .
C67 C70 C69 127.9(15) . .
C68 C71 C70 146.5(19) 2_666 .
C68 C71 C69 71.6(13) 2_666 .
C70 C71 C69 74.9(13) . .
C68 C71 C67 155.1(18) 2_666 .
C70 C71 C67 58.4(10) . .
C69 C71 C67 133.3(16) . .
C68 C71 C67 45.8(10) 2_666 2_666
C70 C71 C67 167.7(16) . 2_666
C69 C71 C67 117.4(14) . 2_666
C67 C71 C67 109.3(12) . 2_666
C68 C71 C71 96.7(17) 2_666 2_666
C70 C71 C71 116.8(16) . 2_666
C69 C71 C71 168(2) . 2_666
C67 C71 C71 58.4(9) . 2_666
C67 C71 C71 50.9(9) 2_666 2_666

loop_
_geom_bond_atom_site_label_1
_geom_bond_atom_site_label_2
_geom_bond_distance
_geom_bond_site_symmetry_2
C1 N1 1.318(6) .
C1 C12 1.458(6) .
C1 C2 1.468(6) .
C2 C3 1.366(7) .
C2 C7 1.431(6) .
C3 C4 1.410(7) .
C3 H3 0.9500 .
C4 C5 1.359(8) .
C4 H4 0.9500 .
C5 C6 1.412(8) .
C5 H5 0.9500 .
C6 C7 1.385(7) .
C6 C8 1.421(7) .
C7 C11 1.406(7) .
C8 C9 1.373(8) .
C8 H8 0.9500 .
C9 C10 1.402(7) .
C9 H9 0.9500 .
C10 C11 1.381(6) .
C10 H10 0.9500 .
C11 C12 1.474(6) .
C12 N2 1.309(6) .
C13 C18 1.408(6) .
C13 C14 1.399(7) .
C13 N1 1.443(5) .
C14 C15 1.397(7) .
C14 C25 1.525(7) .
C15 C16 1.373(8) .
C15 H15 0.9500 .
C16 C17 1.381(8) .
C16 H16 0.9500 .
C17 C18 1.391(7) .
C17 H17 0.9500 .
C18 C28 1.513(7) .
C19 C24 1.399(7) .
C19 C20 1.406(7) .
C19 N2 1.446(6) .
C20 C21 1.391(7) .
C20 C31 1.512(7) .
C21 C22 1.368(8) .
C21 H21 0.9500 .
C22 C23 1.371(9) .
C22 H22 0.9500 .
C23 C24 1.403(7) .
C23 H23 0.9500 .
C24 C34 1.516(8) .
C25 C26 1.512(7) .
C25 C27 1.529(7) .
C25 H25 1.0000 .
C26 H26A 0.9800 .
C26 H26B 0.9800 .
C26 H26C 0.9800 .
C27 H27A 0.9800 .
C27 H27B 0.9800 .
C27 H27C 0.9800 .
C28 C29 1.522(7) .
C28 C30 1.533(7) .
C28 H28 1.0000 .
C29 H29A 0.9800 .
C29 H29B 0.9800 .
C29 H29C 0.9800 .
C30 H30A 0.9800 .
C30 H30B 0.9800 .
C30 H30C 0.9800 .
C31 C33 1.513(8) .
C31 C32 1.528(8) .
C31 H31 1.0000 .
C32 H32A 0.9800 .
C32 H32B 0.9800 .
C32 H32C 0.9800 .
C33 H33A 0.9800 .
C33 H33B 0.9800 .
C33 H33C 0.9800 .
C34 C35 1.524(9) .
C34 C36 1.528(8) .
C34 H34 1.0000 .
C35 H35A 0.9800 .
C35 H35B 0.9800 .
C35 H35C 0.9800 .
C36 H36A 0.9800 .
C36 H36B 0.9800 .
C36 H36C 0.9800 .
C37 C38 1.388(7) .
C37 C42 1.388(7) .
C37 P1 1.826(5) .
C38 C39 1.389(7) .
C38 H38 0.9500 .
C39 C40 1.371(8) .
C39 H39 0.9500 .
C40 C41 1.367(8) .
C40 H40 0.9500 .
C41 C42 1.390(7) .
C41 H41 0.9500 .
C42 H42 0.9500 .
C43 C44 1.386(7) .
C43 C48 1.392(7) .
C43 P1 1.813(5) .
C44 C45 1.394(8) .
C44 H44 0.9500 .
C45 C46 1.378(9) .
C45 H45 0.9500 .
C46 C47 1.359(9) .
C46 H46 0.9500 .
C47 C48 1.385(7) .
C47 H47 0.9500 .
C48 H48 0.9500 .
C49 C50 1.376(7) .
C49 C54 1.386(7) .
C49 P1 1.834(5) .
C50 C51 1.388(8) .
C50 H50 0.9500 .
C51 C52 1.370(10) .
C51 H51 0.9500 .
C52 C53 1.361(9) .
C52 H52 0.9500 .
C53 C54 1.384(8) .
C53 H53 0.9500 .
C54 H54 0.9500 .
C60 C61 1.450(17) .
C60 H60A 0.9800 .
C60 H60B 0.9800 .
C60 H60C 0.9800 .
C61 C62 1.3900 .
C61 C66 1.3900 .
C62 C63 1.3900 .
C62 H62 0.9500 .
C63 C64 1.3900 .
C63 H63 0.9500 .
C64 C65 1.3900 .
C64 H64 0.9500 .
C65 C66 1.3900 .
C65 H65 0.9500 .
C66 H66 0.9500 .
Cl1 Ni1 2.2237(13) .
N1 Ni1 1.957(4) .
N2 Ni1 1.965(3) .
Ni1 P1 2.2775(14) .
C67 C68 1.146(14) .
C67 C70 1.295(14) .
C67 C71 1.457(14) .
C67 C71 1.598(19) 2_666
C68 C71 1.117(18) 2_666
C68 C69 1.350(18) 2_666
C69 C71 1.189(19) .
C69 C68 1.350(18) 2_666
C69 C70 1.411(15) .
C70 C71 1.13(2) .
C71 C68 1.117(18) 2_666
C71 C67 1.598(19) 2_666
C71 C71 1.77(3) 2_666
